data_7000945
loop_
_publ_author_name
'Zhao, Zhou'
'He, Xiang'
'Zhao, Yongmei'
'Shao, Min'
'Zhu, Shourong'

_publ_section_title
;
 Coordination polymer based on Cu(ii), Co(ii) and
 4,4&#x2032;-bipyridine-2,6,2&#x2032;,6&#x2032;-tetracarboxylate:
 synthesis, structure and adsorption properties
;
_journal_issue 15
_journal_name_full 'Dalton Transactions'
_journal_page_first 2802
_journal_page_last 2811
_journal_paper_doi 10.1039/b813167h
_journal_year 2009
_chemical_formula_sum 'C14 H8 Cu2 N2 O12'
_chemical_formula_weight 523.30
_chemical_name_systematic
;
?
;
_space_group_IT_number 14
_symmetry_cell_setting monoclinic
_symmetry_space_group_name_Hall '-P 2ybc'
_symmetry_space_group_name_H-M 'P 1 21/c 1'
_atom_sites_solution_hydrogens geom
_atom_sites_solution_primary direct
_atom_sites_solution_secondary difmap
_audit_creation_method SHELXL-97
_cell_angle_alpha 90.00
_cell_angle_beta 107.124(2)
_cell_angle_gamma 90.00
_cell_formula_units_Z 2
_cell_length_a 7.1533(14)
_cell_length_b 18.168(3)
_cell_length_c 6.3974(12)
_cell_measurement_reflns_used 527
_cell_measurement_temperature 293(2)
_cell_measurement_theta_max 20.62
_cell_measurement_theta_min 2.98
_cell_volume 794.6(3)
_computing_cell_refinement 'Saint (Bruker, 2000)'
_computing_data_collection 'Smart apex (Bruker, 2000)'
_computing_data_reduction 'Saint (Bruker, 2000)'
_computing_molecular_graphics 'SHELXTL (Sheldrick, 2000)'
_computing_publication_material 'SHELXTL (Sheldrick, 2000)'
_computing_structure_refinement 'SHELXL-97 (Sheldrick, 1997)'
_computing_structure_solution 'SHELXS-97 (Sheldrick, 1997)'
_diffrn_ambient_temperature 293(2)
_diffrn_measured_fraction_theta_full 0.992
_diffrn_measured_fraction_theta_max 0.992
_diffrn_measurement_device_type 'CCD area detector'
_diffrn_measurement_method \w
_diffrn_radiation_monochromator graphite
_diffrn_radiation_source 'fine-focus sealed tube'
_diffrn_radiation_type MoK\a
_diffrn_radiation_wavelength 0.71073
_diffrn_reflns_av_R_equivalents 0.0787
_diffrn_reflns_av_sigmaI/netI 0.1027
_diffrn_reflns_limit_h_max 9
_diffrn_reflns_limit_h_min -9
_diffrn_reflns_limit_k_max 13
_diffrn_reflns_limit_k_min -23
_diffrn_reflns_limit_l_max 8
_diffrn_reflns_limit_l_min -8
_diffrn_reflns_number 4945
_diffrn_reflns_theta_full 27.57
_diffrn_reflns_theta_max 27.57
_diffrn_reflns_theta_min 2.24
_exptl_absorpt_coefficient_mu 2.758
_exptl_absorpt_correction_T_max 0.9498
_exptl_absorpt_correction_T_min 0.9260
_exptl_absorpt_correction_type multi-scan
_exptl_absorpt_process_details 'SADABS (Sheldrick, 1996)'
_exptl_crystal_colour blue
_exptl_crystal_density_diffrn 2.187
_exptl_crystal_density_method 'not measured'
_exptl_crystal_description block
_exptl_crystal_F_000 520
_exptl_crystal_size_max 0.30
_exptl_crystal_size_mid 0.20
_exptl_crystal_size_min 0.10
_refine_diff_density_max 0.708
_refine_diff_density_min -0.849
_refine_diff_density_rms 0.166
_refine_ls_extinction_method none
_refine_ls_goodness_of_fit_ref 0.977
_refine_ls_hydrogen_treatment constr
_refine_ls_matrix_type full
_refine_ls_number_parameters 136
_refine_ls_number_reflns 1831
_refine_ls_number_restraints 0
_refine_ls_restrained_S_all 0.977
_refine_ls_R_factor_all 0.1039
_refine_ls_R_factor_gt 0.0610
_refine_ls_shift/su_max 0.000
_refine_ls_shift/su_mean 0.000
_refine_ls_structure_factor_coef Fsqd
_refine_ls_weighting_details 'calc w=1/[\s^2^(Fo^2^)+(0.1000P)^2^+0.0000P] where P=(Fo^2^+2Fc^2^)/3'
_refine_ls_weighting_scheme calc
_refine_ls_wR_factor_gt 0.1540
_refine_ls_wR_factor_ref 0.1859
_reflns_number_gt 1164
_reflns_number_total 1831
_reflns_threshold_expression >2sigma(I)
_cod_data_source_file b813167h.txt
_cod_data_source_block d
_cod_original_cell_volume 794.5(3)
_cod_original_sg_symbol_H-M P2(1)/c
_cod_database_code 7000945

loop_
_symmetry_equiv_pos_as_xyz
'x, y, z'
'-x, y+1/2, -z+1/2'
'-x, -y, -z'
'x, -y-1/2, z-1/2'

loop_
_atom_site_label
_atom_site_type_symbol
_atom_site_fract_x
_atom_site_fract_y
_atom_site_fract_z
_atom_site_U_iso_or_equiv
_atom_site_adp_type
_atom_site_occupancy
_atom_site_symmetry_multiplicity
_atom_site_calc_flag
_atom_site_refinement_flags
_atom_site_disorder_assembly
_atom_site_disorder_group
Cu1 Cu 0.09740(11) 0.30787(4) 0.21700(13) 0.0224(3) Uani 1 1 d . . .
N2 N -0.1215(7) 0.3714(3) 0.1285(8) 0.0177(11) Uani 1 1 d . . .
O4 O -0.3255(7) 0.3003(2) 0.5213(7) 0.0290(12) Uani 1 1 d . . .
O3 O -0.0398(7) 0.2808(3) 0.4495(7) 0.0251(10) Uani 1 1 d . . .
O2 O 0.1605(7) 0.3626(3) -0.0373(7) 0.0249(10) Uani 1 1 d . . .
C9 C -0.2064(9) 0.3131(3) 0.4226(10) 0.0208(13) Uani 1 1 d . . .
O1 O 0.0180(7) 0.4386(3) -0.3124(7) 0.0305(11) Uani 1 1 d . . .
O1w O 0.3252(7) 0.2435(2) 0.2964(7) 0.0255(10) Uani 1 1 d . . .
H2WA H 0.3373 0.2250 0.1789 0.031 Uiso 1 1 d R . .
H2WB H 0.3002 0.2082 0.3713 0.031 Uiso 1 1 d R . .
C6 C -0.4024(9) 0.4215(3) 0.1959(10) 0.0205(13) Uani 1 1 d . . .
H6A H -0.4898 0.4226 0.2784 0.025 Uiso 1 1 calc R . .
C3 C -0.1390(10) 0.4163(3) -0.0399(10) 0.0203(13) Uani 1 1 d . . .
C2 C -0.2914(9) 0.4667(4) -0.1009(10) 0.0217(14) Uani 1 1 d . . .
H2A H -0.3055 0.4970 -0.2216 0.026 Uiso 1 1 calc R . .
C5 C -0.2511(9) 0.3712(3) 0.2431(10) 0.0205(14) Uani 1 1 d . . .
C8 C 0.0237(9) 0.4059(4) -0.1439(10) 0.0222(14) Uani 1 1 d . . .
C1 C -0.4229(9) 0.4709(4) 0.0221(10) 0.0230(14) Uani 1 1 d . . .
O2w O 0.2904(7) 0.3984(3) 0.4821(8) 0.0340(12) Uani 1 1 d . . .

loop_
_atom_site_aniso_label
_atom_site_aniso_U_11
_atom_site_aniso_U_22
_atom_site_aniso_U_33
_atom_site_aniso_U_23
_atom_site_aniso_U_13
_atom_site_aniso_U_12
Cu1 0.0193(5) 0.0243(5) 0.0250(5) 0.0038(3) 0.0084(3) 0.0031(3)
N2 0.012(3) 0.021(3) 0.020(3) 0.001(2) 0.005(2) 0.003(2)
O4 0.025(3) 0.038(3) 0.027(3) 0.012(2) 0.011(2) 0.001(2)
O3 0.028(3) 0.023(2) 0.025(2) 0.006(2) 0.0073(19) 0.002(2)
O2 0.022(2) 0.025(2) 0.029(3) 0.002(2) 0.0104(19) 0.0006(19)
C9 0.018(3) 0.027(4) 0.019(3) -0.002(3) 0.007(2) -0.001(3)
O1 0.039(3) 0.033(3) 0.022(2) 0.003(2) 0.014(2) -0.005(2)
O1w 0.031(3) 0.027(3) 0.023(2) 0.002(2) 0.0136(19) 0.004(2)
C6 0.019(3) 0.019(3) 0.027(3) 0.003(3) 0.011(3) 0.003(3)
C3 0.034(4) 0.012(3) 0.016(3) -0.003(2) 0.010(3) -0.006(3)
C2 0.021(3) 0.023(3) 0.021(3) 0.001(3) 0.006(2) 0.005(3)
C5 0.021(3) 0.022(4) 0.019(3) 0.000(3) 0.007(2) -0.005(3)
C8 0.020(3) 0.021(3) 0.026(4) -0.004(3) 0.008(3) -0.005(3)
C1 0.020(3) 0.025(4) 0.026(3) -0.002(3) 0.009(3) 0.001(3)
O2w 0.031(3) 0.042(3) 0.030(3) 0.000(2) 0.011(2) 0.000(2)

loop_
_atom_type_symbol
_atom_type_description
_atom_type_scat_dispersion_real
_atom_type_scat_dispersion_imag
_atom_type_scat_source
C C 0.0033 0.0016 'International Tables Vol C Tables 4.2.6.8 and 6.1.1.4'
H H 0.0000 0.0000 'International Tables Vol C Tables 4.2.6.8 and 6.1.1.4'
N N 0.0061 0.0033 'International Tables Vol C Tables 4.2.6.8 and 6.1.1.4'
O O 0.0106 0.0060 'International Tables Vol C Tables 4.2.6.8 and 6.1.1.4'
Cu Cu 0.3201 1.2651 'International Tables Vol C Tables 4.2.6.8 and 6.1.1.4'

loop_
_geom_angle_atom_site_label_1
_geom_angle_atom_site_label_2
_geom_angle_atom_site_label_3
_geom_angle
_geom_angle_site_symmetry_1
_geom_angle_site_symmetry_3
_geom_angle_publ_flag
N2 Cu1 O1w 177.5(2) . . ?
N2 Cu1 O2 79.9(2) . . ?
O1w Cu1 O2 97.71(18) . . ?
N2 Cu1 O3 80.5(2) . . ?
O1w Cu1 O3 101.95(18) . . ?
O2 Cu1 O3 160.15(18) . . ?
N2 Cu1 O3 93.97(19) . 4_565 ?
O1w Cu1 O3 85.17(18) . 4_565 ?
O2 Cu1 O3 84.10(17) . 4_565 ?
O3 Cu1 O3 100.15(14) . 4_565 ?
C3 N2 C5 122.1(5) . . ?
C3 N2 Cu1 119.3(4) . . ?
C5 N2 Cu1 118.6(4) . . ?
C9 O3 Cu1 114.2(4) . . ?
C9 O3 Cu1 125.5(4) . 4_566 ?
Cu1 O3 Cu1 120.2(2) . 4_566 ?
C8 O2 Cu1 113.8(4) . . ?
O4 C9 O3 126.8(6) . . ?
O4 C9 C5 119.9(6) . . ?
O3 C9 C5 113.3(5) . . ?
C5 C6 C1 119.3(6) . . ?
N2 C3 C2 120.8(6) . . ?
N2 C3 C8 112.3(5) . . ?
C2 C3 C8 126.9(6) . . ?
C1 C2 C3 118.8(6) . . ?
N2 C5 C6 120.1(6) . . ?
N2 C5 C9 113.0(5) . . ?
C6 C5 C9 126.9(5) . . ?
O1 C8 O2 126.1(6) . . ?
O1 C8 C3 119.8(6) . . ?
O2 C8 C3 114.1(5) . . ?
C2 C1 C6 118.7(6) . . ?
C2 C1 C1 121.1(7) . 3_465 ?
C6 C1 C1 120.1(7) . 3_465 ?

loop_
_geom_bond_atom_site_label_1
_geom_bond_atom_site_label_2
_geom_bond_distance
_geom_bond_site_symmetry_2
_geom_bond_publ_flag
Cu1 N2 1.893(5) . ?
Cu1 O1w 1.948(4) . ?
Cu1 O2w 2.472(5) . ?
Cu1 O2 2.067(4) . ?
Cu1 O3 2.068(5) . ?
Cu1 O3 2.344(4) 4_565 ?
N2 C3 1.327(8) . ?
N2 C5 1.341(7) . ?
O4 C9 1.223(8) . ?
O3 C9 1.295(8) . ?
O3 Cu1 2.344(4) 4_566 ?
O2 C8 1.283(8) . ?
C9 C5 1.522(9) . ?
O1 C8 1.221(7) . ?
C6 C5 1.380(8) . ?
C6 C1 1.403(9) . ?
C3 C2 1.389(9) . ?
C3 C8 1.513(9) . ?
C2 C1 1.395(9) . ?
C1 C1 1.492(12) 3_465 ?

loop_
_geom_hbond_atom_site_label_D
_geom_hbond_atom_site_label_H
_geom_hbond_atom_site_label_A
_geom_hbond_distance_DH
_geom_hbond_distance_HA
_geom_hbond_distance_DA
_geom_hbond_angle_DHA
_geom_hbond_site_symmetry_A
C2 H2A O2w 0.93 2.55 3.459(8) 165.8 3_565
C6 H6A O2w 0.93 2.36 3.275(8) 168.0 1_455

loop_
_geom_torsion_atom_site_label_1
_geom_torsion_atom_site_label_2
_geom_torsion_atom_site_label_3
_geom_torsion_atom_site_label_4
_geom_torsion
_geom_torsion_site_symmetry_1
_geom_torsion_site_symmetry_2
_geom_torsion_site_symmetry_3
_geom_torsion_site_symmetry_4
_geom_torsion_publ_flag
O1w Cu1 N2 C3 -12(5) . . . . ?
O2 Cu1 N2 C3 1.5(4) . . . . ?
O3 Cu1 N2 C3 178.6(5) . . . . ?
O3 Cu1 N2 C3 -81.8(5) 4_565 . . . ?
O1w Cu1 N2 C5 170(5) . . . . ?
O2 Cu1 N2 C5 -176.5(5) . . . . ?
O3 Cu1 N2 C5 0.6(5) . . . . ?
O3 Cu1 N2 C5 100.2(5) 4_565 . . . ?
N2 Cu1 O3 C9 4.2(4) . . . . ?
O1w Cu1 O3 C9 -175.4(4) . . . . ?
O2 Cu1 O3 C9 12.7(8) . . . . ?
O3 Cu1 O3 C9 -88.2(4) 4_565 . . . ?
N2 Cu1 O3 Cu1 -179.8(3) . . . 4_566 ?
O1w Cu1 O3 Cu1 0.6(3) . . . 4_566 ?
O2 Cu1 O3 Cu1 -171.3(4) . . . 4_566 ?
O3 Cu1 O3 Cu1 87.8(3) 4_565 . . 4_566 ?
N2 Cu1 O2 C8 -6.1(4) . . . . ?
O1w Cu1 O2 C8 173.3(4) . . . . ?
O3 Cu1 O2 C8 -14.6(8) . . . . ?
O3 Cu1 O2 C8 89.0(4) 4_565 . . . ?
Cu1 O3 C9 O4 171.0(5) . . . . ?
Cu1 O3 C9 O4 -4.8(9) 4_566 . . . ?
Cu1 O3 C9 C5 -7.4(6) . . . . ?
Cu1 O3 C9 C5 176.9(4) 4_566 . . . ?
C5 N2 C3 C2 1.8(9) . . . . ?
Cu1 N2 C3 C2 -176.1(4) . . . . ?
C5 N2 C3 C8 -179.5(5) . . . . ?
Cu1 N2 C3 C8 2.6(7) . . . . ?
N2 C3 C2 C1 1.9(9) . . . . ?
C8 C3 C2 C1 -176.7(6) . . . . ?
C3 N2 C5 C6 -3.9(9) . . . . ?
Cu1 N2 C5 C6 174.0(4) . . . . ?
C3 N2 C5 C9 177.6(5) . . . . ?
Cu1 N2 C5 C9 -4.5(7) . . . . ?
C1 C6 C5 N2 2.3(9) . . . . ?
C1 C6 C5 C9 -179.4(6) . . . . ?
O4 C9 C5 N2 -170.6(6) . . . . ?
O3 C9 C5 N2 7.9(8) . . . . ?
O4 C9 C5 C6 11.0(10) . . . . ?
O3 C9 C5 C6 -170.5(6) . . . . ?
Cu1 O2 C8 O1 -172.5(5) . . . . ?
Cu1 O2 C8 C3 8.9(6) . . . . ?
N2 C3 C8 O1 173.5(6) . . . . ?
C2 C3 C8 O1 -7.8(10) . . . . ?
N2 C3 C8 O2 -7.8(8) . . . . ?
C2 C3 C8 O2 170.9(6) . . . . ?
C3 C2 C1 C6 -3.3(9) . . . . ?
C3 C2 C1 C1 173.8(7) . . . 3_465 ?
C5 C6 C1 C2 1.3(9) . . . . ?
C5 C6 C1 C1 -175.8(7) . . . 3_465 ?
